data_7212000
loop_
_publ_author_name
'Sadeghzadeh, Homa'
'Morsali, Ali'

_publ_section_title
;
 Hedge balls nano-structure of a mixed-ligand lead(II) coordination
 polymer; thermal, structural and X-ray powder diffraction studies
;
_journal_issue 2
_journal_name_full CrystEngComm
_journal_page_first 370
_journal_paper_doi 10.1039/b917819h
_journal_volume 12
_journal_year 2010
_chemical_formula_sum 'C6 H6 N4 O3 Pb'
_chemical_formula_weight 389.34
_chemical_name_systematic
;
?
;
_space_group_IT_number 2
_symmetry_cell_setting triclinic
_symmetry_space_group_name_Hall '-P 1'
_symmetry_space_group_name_H-M 'P -1'
_atom_sites_solution_hydrogens geom
_atom_sites_solution_primary direct
_atom_sites_solution_secondary difmap
_audit_creation_method SHELXL-97
_cell_angle_alpha 87.064(8)
_cell_angle_beta 70.430(8)
_cell_angle_gamma 70.354(7)
_cell_formula_units_Z 2
_cell_length_a 6.998(4)
_cell_length_b 7.923(5)
_cell_length_c 8.610(5)
_cell_measurement_reflns_used 2108
_cell_measurement_temperature 150(2)
_cell_measurement_theta_max 26.50
_cell_measurement_theta_min 3.28
_cell_volume 422.6(4)
_computing_cell_refinement SMART
_computing_data_collection 'Bruker SMART (1998)'
_computing_data_reduction 'SAINT (1998)'
_computing_molecular_graphics 'SHELXTL (2005)'
_computing_publication_material SHELXTL
_computing_structure_refinement 'SHELXL-97 (Sheldrick, 1997)'
_computing_structure_solution 'SHELXS-97 (Sheldrick, 1997)'
_diffrn_ambient_temperature 150(2)
_diffrn_measured_fraction_theta_full 0.973
_diffrn_measured_fraction_theta_max 0.913
_diffrn_measurement_device_type 'CCD area detector'
_diffrn_measurement_method 'phi and omega scans'
_diffrn_radiation_monochromator graphite
_diffrn_radiation_source 'fine-focus sealed tube'
_diffrn_radiation_type MoK\a
_diffrn_radiation_wavelength 0.71073
_diffrn_reflns_av_R_equivalents 0.0692
_diffrn_reflns_av_sigmaI/netI 0.0975
_diffrn_reflns_limit_h_max 8
_diffrn_reflns_limit_h_min -8
_diffrn_reflns_limit_k_max 9
_diffrn_reflns_limit_k_min -9
_diffrn_reflns_limit_l_max 10
_diffrn_reflns_limit_l_min -10
_diffrn_reflns_number 3574
_diffrn_reflns_theta_full 25.00
_diffrn_reflns_theta_max 26.68
_diffrn_reflns_theta_min 3.28
_exptl_absorpt_coefficient_mu 19.947
_exptl_absorpt_correction_T_max 0.1087
_exptl_absorpt_correction_T_min 0.0393
_exptl_absorpt_correction_type analytical-absorption
_exptl_absorpt_process_details 'SADABS (Bruker, 1998)'
_exptl_crystal_colour colorless
_exptl_crystal_density_diffrn 3.060
_exptl_crystal_density_method 'not measured'
_exptl_crystal_description block
_exptl_crystal_F_000 352
_exptl_crystal_size_max 0.46
_exptl_crystal_size_mid 0.24
_exptl_crystal_size_min 0.20
_refine_diff_density_max 8.314
_refine_diff_density_min -4.443
_refine_diff_density_rms 0.639
_refine_ls_extinction_method none
_refine_ls_goodness_of_fit_ref 1.072
_refine_ls_hydrogen_treatment constr
_refine_ls_matrix_type full
_refine_ls_number_parameters 127
_refine_ls_number_reflns 1617
_refine_ls_number_restraints 40
_refine_ls_restrained_S_all 1.059
_refine_ls_R_factor_all 0.0939
_refine_ls_R_factor_gt 0.0808
_refine_ls_shift/su_max 0.000
_refine_ls_shift/su_mean 0.000
_refine_ls_structure_factor_coef Fsqd
_refine_ls_weighting_details 'calc w=1/[\s^2^(Fo^2^)+(0.1509P)^2^+0.0000P] where P=(Fo^2^+2Fc^2^)/3'
_refine_ls_weighting_scheme calc
_refine_ls_wR_factor_gt 0.2037
_refine_ls_wR_factor_ref 0.2133
_reflns_number_gt 1332
_reflns_number_total 1617
_reflns_threshold_expression >2sigma(I)
_cod_data_source_file b917819h.txt
_cod_data_source_block ac1cent
_cod_original_sg_symbol_H-M p-1
_cod_database_code 7212000

loop_
_symmetry_equiv_pos_as_xyz
'x, y, z'
'-x, -y, -z'

loop_
_atom_site_label
_atom_site_type_symbol
_atom_site_fract_x
_atom_site_fract_y
_atom_site_fract_z
_atom_site_U_iso_or_equiv
_atom_site_adp_type
_atom_site_occupancy
_atom_site_symmetry_multiplicity
_atom_site_calc_flag
_atom_site_refinement_flags
Pb1 Pb 0.05433(12) 0.41806(10) 0.22277(10) 0.0206(4) Uani 1 1 d .
C1 C -0.158(3) 1.088(3) 0.365(3) 0.021(3) Uani 1 1 d U
H1 H -0.0739 1.0503 0.2523 0.025 Uiso 1 1 calc R
C2 C -0.225(3) 0.968(3) 0.465(3) 0.021(2) Uani 1 1 d U
C3 C -0.341(3) 1.016(3) 0.627(3) 0.022(2) Uani 1 1 d U
H3 H -0.3864 0.9311 0.6994 0.026 Uiso 1 1 calc R
C4 C -0.393(3) 1.193(3) 0.685(3) 0.021(2) Uani 1 1 d U
H4 H -0.4742 1.2325 0.7977 0.025 Uiso 1 1 calc R
C5 C -0.325(3) 1.304(3) 0.579(3) 0.022(3) Uani 1 1 d U
H5 H -0.3647 1.4250 0.6197 0.027 Uiso 1 1 calc R
C6 C -0.161(3) 0.783(3) 0.396(3) 0.019(3) Uani 1 1 d U
N1 N -0.203(3) 1.260(2) 0.416(2) 0.024(4) Uani 1 1 d .
N2 N -0.208(3) 0.471(3) 0.082(2) 0.022(4) Uani 1 1 d .
N3 N -0.311(3) 0.376(3) 0.093(2) 0.024(4) Uani 1 1 d .
N4 N -0.427(3) 0.295(3) 0.102(3) 0.031(5) Uani 1 1 d .
O1 O -0.188(2) 0.653(2) 0.4869(19) 0.023(3) Uani 1 1 d .
O2 O -0.067(3) 0.738(3) 0.243(2) 0.041(5) Uani 1 1 d .
O1S O 0.208(3) 0.100(2) 0.018(2) 0.037(4) Uani 1 1 d .
H2S H 0.2574 -0.0084 0.0401 0.044 Uiso 1 1 d R
H1S H 0.2241 0.1298 -0.0964 0.044 Uiso 1 1 d R

loop_
_atom_site_aniso_label
_atom_site_aniso_U_11
_atom_site_aniso_U_22
_atom_site_aniso_U_33
_atom_site_aniso_U_23
_atom_site_aniso_U_13
_atom_site_aniso_U_12
Pb1 0.0198(5) 0.0191(5) 0.0247(6) -0.0059(3) -0.0094(4) -0.0058(4)
C1 0.018(5) 0.024(6) 0.021(5) -0.009(4) -0.007(5) -0.005(5)
C2 0.018(5) 0.024(5) 0.022(5) -0.009(4) -0.008(4) -0.006(4)
C3 0.018(5) 0.024(5) 0.022(5) -0.009(4) -0.007(4) -0.006(4)
C4 0.018(5) 0.025(5) 0.022(5) -0.010(4) -0.008(4) -0.006(4)
C5 0.018(5) 0.025(6) 0.022(6) -0.009(5) -0.007(5) -0.005(5)
C6 0.018(5) 0.023(6) 0.020(5) -0.008(4) -0.010(5) -0.006(5)
N1 0.033(11) 0.022(10) 0.030(10) -0.002(8) -0.024(9) -0.010(9)
N2 0.022(9) 0.027(10) 0.019(9) -0.005(8) 0.001(8) -0.016(9)
N3 0.018(10) 0.027(10) 0.021(10) 0.003(8) -0.007(8) 0.001(9)
N4 0.033(11) 0.037(12) 0.036(12) 0.002(10) -0.014(10) -0.027(10)
O1 0.027(8) 0.016(7) 0.028(8) 0.008(6) -0.014(7) -0.006(7)
O2 0.045(11) 0.044(11) 0.033(10) -0.016(8) 0.003(9) -0.028(10)
O1S 0.028(9) 0.025(9) 0.040(10) -0.006(8) -0.001(8) 0.003(8)

loop_
_atom_type_symbol
_atom_type_description
_atom_type_scat_dispersion_real
_atom_type_scat_dispersion_imag
_atom_type_scat_source
C C 0.0033 0.0016 'International Tables Vol C Tables 4.2.6.8 and 6.1.1.4'
H H 0.0000 0.0000 'International Tables Vol C Tables 4.2.6.8 and 6.1.1.4'
N N 0.0061 0.0033 'International Tables Vol C Tables 4.2.6.8 and 6.1.1.4'
O O 0.0106 0.0060 'International Tables Vol C Tables 4.2.6.8 and 6.1.1.4'
Pb Pb -3.3944 10.1111 'International Tables Vol C Tables 4.2.6.8 and 6.1.1.4'

loop_
_geom_angle_atom_site_label_1
_geom_angle_atom_site_label_2
_geom_angle_atom_site_label_3
_geom_angle
_geom_angle_site_symmetry_1
_geom_angle_site_symmetry_3
O2 Pb1 N2 81.9(6) . .
O2 Pb1 N1 117.8(6) . 1_545
N2 Pb1 N1 80.0(6) . 1_545
O2 Pb1 O1 49.8(5) . .
N2 Pb1 O1 98.9(5) . .
N1 Pb1 O1 75.3(5) 1_545 .
O2 Pb1 N2 72.0(6) . 2_565
N2 Pb1 N2 70.1(6) . 2_565
N1 Pb1 N2 147.1(5) 1_545 2_565
O1 Pb1 N2 121.7(5) . 2_565
N1 C1 C2 123(2) . .
N1 C1 H1 118.3 . .
C2 C1 H1 118.3 . .
C1 C2 C3 120(2) . .
C1 C2 C6 118(2) . .
C3 C2 C6 121(2) . .
C2 C3 C4 118(2) . .
C2 C3 H3 121.0 . .
C4 C3 H3 121.0 . .
C5 C4 C3 118(2) . .
C5 C4 H4 120.9 . .
C3 C4 H4 120.9 . .
C4 C5 N1 125(2) . .
C4 C5 H5 117.4 . .
N1 C5 H5 117.4 . .
O2 C6 O1 114.6(19) . .
O2 C6 C2 123(2) . .
O1 C6 C2 123(2) . .
C1 N1 C5 115(2) . .
C1 N1 Pb1 114.2(15) . 1_565
C5 N1 Pb1 127.8(14) . 1_565
N3 N2 Pb1 122.2(16) . .
N3 N2 Pb1 115.6(14) . 2_565
Pb1 N2 Pb1 109.9(6) . 2_565
N4 N3 N2 174(2) . .
C6 O1 Pb1 89.8(12) . .
C6 O2 Pb1 105.1(16) . .
H2S O1S H1S 120.3 . .

loop_
_geom_bond_atom_site_label_1
_geom_bond_atom_site_label_2
_geom_bond_distance
_geom_bond_site_symmetry_2
Pb1 O2 2.386(19) .
Pb1 N2 2.436(19) .
Pb1 N1 2.62(2) 1_545
Pb1 O1 2.691(15) .
Pb1 N2 2.707(19) 2_565
C1 N1 1.35(3) .
C1 C2 1.35(3) .
C1 H1 0.9500 .
C2 C3 1.36(3) .
C2 C6 1.47(3) .
C3 C4 1.40(3) .
C3 H3 0.9500 .
C4 C5 1.32(3) .
C4 H4 0.9500 .
C5 N1 1.37(3) .
C5 H5 0.9500 .
C6 O2 1.27(3) .
C6 O1 1.29(3) .
N1 Pb1 2.62(2) 1_565
N2 N3 1.19(3) .
N2 Pb1 2.707(19) 2_565
N3 N4 1.17(3) .
O1S H2S 0.8500 .
O1S H1S 0.9766 .

loop_
_geom_hbond_atom_site_label_D
_geom_hbond_atom_site_label_H
_geom_hbond_atom_site_label_A
_geom_hbond_distance_DH
_geom_hbond_distance_HA
_geom_hbond_distance_DA
_geom_hbond_angle_DHA
_geom_hbond_site_symmetry_A
O1S H2S N4 0.85 2.36 3.04(3) 137.7 2
O1S H1S O2 0.98 1.98 2.82(3) 143.8 2_565
